data_4341100
loop_
_publ_author_name
'Hidayatullah, Achmad N.'
'Wachter, Erin'
'Heidary, David K.'
'Parkin, Sean'
'Glazer, Edith C.'

_publ_section_title
;
 Photoactive Ru(II) Complexes With Dioxinophenanthroline Ligands Are
 Potent Cytotoxic Agents.
;
_journal_issue 19
_journal_name_full 'Inorganic chemistry'
_journal_page_first 10030
_journal_page_last 10032
_journal_paper_doi 10.1021/ic5017164
_journal_volume 53
_journal_year 2014
_chemical_formula_moiety 'C36 H30 N6 O2 Ru, 2(F6 P), C3 H6 O'
_chemical_formula_sum 'C39 H36 F12 N6 O3 P2 Ru'
_chemical_formula_weight 1027.75
_chemical_name_systematic
; 
 ? 
;
_space_group_crystal_system monoclinic
_space_group_IT_number 14
_space_group_name_Hall '-P 2yn'
_space_group_name_H-M_alt 'P 1 21/n 1'
_symmetry_space_group_name_Hall '-P 2yn'
_symmetry_space_group_name_H-M 'P 1 21/n 1'
_atom_sites_solution_hydrogens difmap
_atom_sites_solution_primary direct
_atom_sites_solution_secondary difmap
_audit_creation_method SHELXL-2014
_cell_angle_alpha 90
_cell_angle_beta 93.038(3)
_cell_angle_gamma 90
_cell_formula_units_Z 4
_cell_length_a 9.7231(4)
_cell_length_b 12.8548(5)
_cell_length_c 31.9101(10)
_cell_measurement_reflns_used 6577
_cell_measurement_temperature 90.0(2)
_cell_measurement_theta_max 68.23
_cell_measurement_theta_min 2.77
_cell_volume 3982.8(3)
_computing_cell_refinement '<i>APEX2</i> (Bruker-AXS, 2006)'
_computing_data_collection '<i>APEX2</i> (Bruker-AXS, 2006)'
_computing_data_reduction '<i>APEX2</i> (Bruker-AXS, 2006)'
_computing_molecular_graphics '<i>XP in SHELXTL</i> (Sheldrick, 2008a)'
_computing_publication_material '<i>SHELX</i> (Sheldrick, 2008a) and <i>CIFFIX</i> (Parkin, 2013)'
_computing_structure_refinement '<i>SHELXL-2014</i> (Sheldrick, 2008a)'
_computing_structure_solution '<i>SHELXS-97</i> (Sheldrick, 2008a)'
_diffrn_ambient_temperature 90.0(2)
_diffrn_detector_area_resol_mean 5.6
_diffrn_measured_fraction_theta_full 0.958
_diffrn_measured_fraction_theta_max 0.955
_diffrn_measurement_device_type 'Bruker X8 Proteum diffractometer'
_diffrn_measurement_method '\f and \w scans'
_diffrn_radiation_type CuK\a
_diffrn_radiation_wavelength 1.54178
_diffrn_reflns_av_unetI/netI 0.1889
_diffrn_reflns_Laue_measured_fraction_full 0.958
_diffrn_reflns_Laue_measured_fraction_max 0.955
_diffrn_reflns_limit_h_max 11
_diffrn_reflns_limit_h_min -11
_diffrn_reflns_limit_k_max 15
_diffrn_reflns_limit_k_min -15
_diffrn_reflns_limit_l_max 38
_diffrn_reflns_limit_l_min -38
_diffrn_reflns_number 27248
_diffrn_reflns_point_group_measured_fraction_full 0.958
_diffrn_reflns_point_group_measured_fraction_max 0.955
_diffrn_reflns_theta_full 67.679
_diffrn_reflns_theta_max 67.993
_diffrn_reflns_theta_min 2.773
_diffrn_source 'fine-focus rotating anode'
_exptl_absorpt_coefficient_mu 4.893
_exptl_absorpt_correction_T_max 0.753
_exptl_absorpt_correction_T_min 0.603
_exptl_absorpt_correction_type multi-scan
_exptl_absorpt_process_details '<i>TWINABS</i> (Sheldrick, 2008b)'
_exptl_crystal_colour orange
_exptl_crystal_density_diffrn 1.714
_exptl_crystal_description plate
_exptl_crystal_F_000 2072
_exptl_crystal_size_max 0.080
_exptl_crystal_size_mid 0.070
_exptl_crystal_size_min 0.010
_refine_diff_density_max 2.752
_refine_diff_density_min -2.010
_refine_diff_density_rms 0.276
_refine_ls_extinction_method none
_refine_ls_goodness_of_fit_ref 1.060
_refine_ls_hydrogen_treatment constr
_refine_ls_matrix_type full
_refine_ls_number_parameters 567
_refine_ls_number_reflns 27248
_refine_ls_number_restraints 966
_refine_ls_restrained_S_all 1.070
_refine_ls_R_factor_all 0.1188
_refine_ls_R_factor_gt 0.0732
_refine_ls_shift/su_max 0.000
_refine_ls_shift/su_mean 0.000
_refine_ls_structure_factor_coef Fsqd
_refine_ls_weighting_details 'w=1/[\s^2^(Fo^2^)+2.9465P] where P=(Fo^2^+2Fc^2^)/3'
_refine_ls_weighting_scheme calc
_refine_ls_wR_factor_gt 0.1927
_refine_ls_wR_factor_ref 0.2072
_reflns_Friedel_coverage 0.000
_reflns_number_gt 18095
_reflns_number_total 27248
_reflns_threshold_expression 'I > 2\s(I)'
_cod_data_source_file ic5017164_si_004.cif
_cod_data_source_block x14339
_cod_depositor_comments 'Adding full bibliography for 4341099--4341101.cif.'
_cod_database_code 4341100
_shelx_space_group_comment
; 
The symmetry employed for this shelxl refinement is uniquely defined 
by the following loop, which should always be used as a source of 
symmetry information in preference to the above space-group names. 
They are only intended as comments. 
;
_shelx_estimated_absorpt_t_min 0.696
_shelx_estimated_absorpt_t_max 0.953
_shelxl_version_number 2014-3

loop_
_space_group_symop_operation_xyz
'x, y, z'
'-x+1/2, y+1/2, -z+1/2'
'-x, -y, -z'
'x-1/2, -y-1/2, z-1/2'

loop_
_atom_site_label
_atom_site_type_symbol
_atom_site_fract_x
_atom_site_fract_y
_atom_site_fract_z
_atom_site_U_iso_or_equiv
_atom_site_adp_type
_atom_site_occupancy
_atom_site_site_symmetry_order
_atom_site_calc_flag
_atom_site_refinement_flags_posn
_atom_site_refinement_flags_adp
Ru1 Ru 0.52479(12) 0.75271(11) 0.09494(3) 0.0170(2) Uani 1 1 d . U
N1 N 0.3360(11) 0.6767(8) 0.0979(3) 0.015(2) Uani 1 1 d . U
N2 N 0.5654(13) 0.6544(9) 0.1463(4) 0.019(3) Uani 1 1 d . U
N3 N 0.5079(12) 0.8541(8) 0.1446(3) 0.013(2) Uani 1 1 d . U
N4 N 0.7130(12) 0.8284(8) 0.0958(4) 0.015(2) Uani 1 1 d . U
N5 N 0.4473(12) 0.8447(7) 0.0434(3) 0.013(2) Uani 1 1 d . U
N6 N 0.5787(12) 0.6564(7) 0.0439(3) 0.013(2) Uani 1 1 d . U
O1 O 0.3933(11) 0.8372(7) -0.1071(3) 0.026(2) Uani 1 1 d . U
O2 O 0.5543(11) 0.6505(7) -0.1072(3) 0.029(2) Uani 1 1 d . U
C1 C 0.2299(14) 0.6825(9) 0.0705(4) 0.017(3) Uani 1 1 d . U
H1 H 0.2372 0.7261 0.0467 0.020 Uiso 1 1 calc R U
C2 C 0.1109(16) 0.6291(10) 0.0746(4) 0.026(3) Uani 1 1 d . U
H2 H 0.0351 0.6390 0.0550 0.032 Uiso 1 1 calc R U
C3 C 0.1010(16) 0.5602(10) 0.1076(4) 0.025(3) Uani 1 1 d . U
H3 H 0.0199 0.5201 0.1104 0.030 Uiso 1 1 calc R U
C4 C 0.2113(15) 0.5511(11) 0.1361(5) 0.025(3) Uani 1 1 d . U
H4 H 0.2060 0.5057 0.1594 0.030 Uiso 1 1 calc R U
C5 C 0.3307(15) 0.6082(10) 0.1309(4) 0.017(3) Uani 1 1 d . U
C6 C 0.4562(17) 0.6002(10) 0.1582(4) 0.019(3) Uani 1 1 d . U
C7 C 0.4615(16) 0.5434(10) 0.1955(4) 0.022(3) Uani 1 1 d . U
H7 H 0.3825 0.5066 0.2037 0.027 Uiso 1 1 calc R U
C8 C 0.5812(15) 0.5409(11) 0.2204(5) 0.027(3) Uani 1 1 d . U
H8 H 0.5876 0.5006 0.2454 0.033 Uiso 1 1 calc R U
C9 C 0.6940(17) 0.5996(11) 0.2079(5) 0.031(4) Uani 1 1 d . U
H9 H 0.7774 0.6005 0.2248 0.037 Uiso 1 1 calc R U
C10 C 0.6836(16) 0.6561(11) 0.1709(4) 0.023(3) Uani 1 1 d . U
H10 H 0.7597 0.6963 0.1627 0.027 Uiso 1 1 calc R U
C11 C 0.4043(16) 0.8577(11) 0.1706(4) 0.023(3) Uani 1 1 d . U
H11 H 0.3250 0.8172 0.1631 0.028 Uiso 1 1 calc R U
C12 C 0.4021(16) 0.9138(10) 0.2066(5) 0.029(4) Uani 1 1 d . U
H12 H 0.3258 0.9122 0.2240 0.035 Uiso 1 1 calc R U
C13 C 0.5168(16) 0.9727(11) 0.2163(5) 0.028(3) Uani 1 1 d . U
H13 H 0.5200 1.0154 0.2406 0.033 Uiso 1 1 calc R U
C14 C 0.6252(17) 0.9707(10) 0.1916(4) 0.024(3) Uani 1 1 d . U
H14 H 0.7046 1.0110 0.1992 0.028 Uiso 1 1 calc R U
C15 C 0.6230(17) 0.9108(10) 0.1553(4) 0.020(3) Uani 1 1 d . U
C16 C 0.7319(14) 0.9034(10) 0.1269(4) 0.015(3) Uani 1 1 d . U
C17 C 0.8490(15) 0.9641(11) 0.1291(5) 0.025(3) Uani 1 1 d . U
H17 H 0.8626 1.0133 0.1512 0.030 Uiso 1 1 calc R U
C18 C 0.9466(16) 0.9536(10) 0.0995(4) 0.023(3) Uani 1 1 d . U
H18 H 1.0264 0.9964 0.1006 0.028 Uiso 1 1 calc R U
C19 C 0.9261(17) 0.8787(11) 0.0677(5) 0.029(3) Uani 1 1 d . U
H19 H 0.9914 0.8681 0.0470 0.034 Uiso 1 1 calc R U
C20 C 0.8044(14) 0.8203(10) 0.0682(4) 0.020(3) Uani 1 1 d . U
H20 H 0.7880 0.7708 0.0464 0.024 Uiso 1 1 calc R U
C21 C 0.3462(15) 0.9871(11) 0.0847(4) 0.024(4) Uani 1 1 d . U
H21A H 0.3104 0.9368 0.1045 0.037 Uiso 1 1 calc R U
H21B H 0.2780 1.0421 0.0791 0.037 Uiso 1 1 calc R U
H21C H 0.4317 1.0177 0.0968 0.037 Uiso 1 1 calc R U
C22 C 0.3752(14) 0.9320(10) 0.0439(4) 0.016(3) Uani 1 1 d . U
C23 C 0.3167(14) 0.9758(10) 0.0063(4) 0.015(3) Uani 1 1 d . U
H23 H 0.2605 1.0361 0.0075 0.019 Uiso 1 1 calc R U
C24 C 0.3410(15) 0.9315(10) -0.0318(5) 0.023(3) Uani 1 1 d . U
H24 H 0.3063 0.9626 -0.0572 0.027 Uiso 1 1 calc R U
C25 C 0.4177(15) 0.8398(10) -0.0322(4) 0.018(3) Uani 1 1 d . U
C26 C 0.4689(14) 0.7971(10) 0.0056(4) 0.0139(18) Uani 1 1 d . U
C27 C 0.5402(13) 0.7000(10) 0.0059(4) 0.0139(18) Uani 1 1 d . U
C28 C 0.5679(15) 0.6530(9) -0.0329(4) 0.015(3) Uani 1 1 d . U
C29 C 0.6483(14) 0.5629(10) -0.0307(5) 0.021(3) Uani 1 1 d . U
H29 H 0.6753 0.5305 -0.0557 0.025 Uiso 1 1 calc R U
C30 C 0.6877(15) 0.5218(11) 0.0070(5) 0.021(3) Uani 1 1 d . U
H30 H 0.7406 0.4597 0.0081 0.025 Uiso 1 1 calc R U
C31 C 0.6524(15) 0.5685(10) 0.0441(4) 0.019(3) Uani 1 1 d . U
C32 C 0.7021(15) 0.5203(10) 0.0847(4) 0.024(3) Uani 1 1 d . U
H32A H 0.7705 0.5659 0.0989 0.035 Uiso 1 1 calc R U
H32B H 0.7442 0.4527 0.0793 0.035 Uiso 1 1 calc R U
H32C H 0.6242 0.5106 0.1026 0.035 Uiso 1 1 calc R U
C33 C 0.4460(16) 0.7899(11) -0.0702(5) 0.024(3) Uani 1 1 d . U
C34 C 0.5207(14) 0.6997(10) -0.0728(4) 0.016(3) Uani 1 1 d . U
C35 C 0.3970(17) 0.7665(11) -0.1422(4) 0.036(4) Uani 1 1 d . U
H35A H 0.3779 0.8056 -0.1686 0.043 Uiso 1 1 calc R U
H35B H 0.3236 0.7137 -0.1399 0.043 Uiso 1 1 calc R U
C36 C 0.5316(17) 0.7134(11) -0.1439(5) 0.034(4) Uani 1 1 d . U
H36A H 0.5323 0.6693 -0.1694 0.041 Uiso 1 1 calc R U
H36B H 0.6060 0.7656 -0.1454 0.041 Uiso 1 1 calc R U
P1 P 0.0531(4) 0.7604(4) 0.22123(11) 0.0281(9) Uani 1 1 d . U
F1 F 0.2034(9) 0.7098(6) 0.2253(3) 0.034(2) Uani 1 1 d . U
F2 F -0.0011(9) 0.6582(6) 0.1970(3) 0.039(2) Uani 1 1 d . U
F3 F 0.1110(10) 0.8610(7) 0.2464(3) 0.048(3) Uani 1 1 d . U
F4 F 0.0203(10) 0.7083(6) 0.2650(3) 0.049(3) Uani 1 1 d . U
F5 F -0.0975(8) 0.8103(7) 0.2171(3) 0.041(2) Uani 1 1 d . U
F6 F 0.0894(10) 0.8125(7) 0.1776(3) 0.045(3) Uani 1 1 d . U
P2 P 0.9890(5) 0.7502(5) -0.05097(10) 0.0294(7) Uani 1 1 d . U
F7 F 0.9029(10) 0.7106(7) -0.0136(3) 0.047(3) Uani 1 1 d . U
F8 F 1.0753(10) 0.7925(7) -0.0882(3) 0.048(3) Uani 1 1 d . U
F9 F 1.1229(10) 0.7442(11) -0.0216(3) 0.076(3) Uani 1 1 d . U
F10 F 0.8524(11) 0.7598(12) -0.0802(4) 0.095(4) Uani 1 1 d . U
F11 F 1.0105(13) 0.6376(8) -0.0661(4) 0.075(3) Uani 1 1 d . U
F12 F 0.9683(13) 0.8676(8) -0.0362(4) 0.082(4) Uani 1 1 d . U
O1S O 1.1013(11) 0.8355(8) -0.1944(4) 0.038(3) Uani 1 1 d . U
C1S C 0.986(2) 0.8051(13) -0.1876(6) 0.042(4) Uani 1 1 d . U
C2S C 0.952(2) 0.6920(12) -0.1839(6) 0.052(5) Uani 1 1 d . U
H2S1 H 1.0326 0.6501 -0.1900 0.077 Uiso 1 1 calc R U
H2S2 H 0.8754 0.6748 -0.2039 0.077 Uiso 1 1 calc R U
H2S3 H 0.9253 0.6772 -0.1553 0.077 Uiso 1 1 calc R U
C3S C 0.8674(18) 0.8775(13) -0.1829(5) 0.052(5) Uani 1 1 d . U
H3S1 H 0.8976 0.9494 -0.1871 0.078 Uiso 1 1 calc R U
H3S2 H 0.8333 0.8704 -0.1547 0.078 Uiso 1 1 calc R U
H3S3 H 0.7936 0.8603 -0.2039 0.078 Uiso 1 1 calc R U

loop_
_atom_site_aniso_label
_atom_site_aniso_U_11
_atom_site_aniso_U_22
_atom_site_aniso_U_33
_atom_site_aniso_U_23
_atom_site_aniso_U_13
_atom_site_aniso_U_12
Ru1 0.0154(5) 0.0132(4) 0.0223(4) -0.0003(6) 0.0004(4) -0.0031(7)
N1 0.013(4) 0.012(4) 0.019(4) -0.002(3) 0.001(3) -0.005(3)
N2 0.019(4) 0.020(4) 0.018(4) 0.003(3) 0.000(3) -0.004(3)
N3 0.014(4) 0.014(4) 0.011(4) 0.000(3) -0.003(3) -0.001(3)
N4 0.012(4) 0.015(4) 0.018(4) 0.001(3) -0.002(3) 0.000(3)
N5 0.011(4) 0.012(3) 0.015(3) 0.004(3) 0.002(3) -0.004(3)
N6 0.013(4) 0.012(3) 0.015(3) -0.001(3) 0.001(3) -0.004(3)
O1 0.024(4) 0.027(4) 0.027(4) 0.001(3) 0.002(3) 0.002(3)
O2 0.028(4) 0.030(4) 0.027(3) -0.001(3) 0.002(3) 0.002(3)
C1 0.020(4) 0.012(4) 0.019(4) -0.007(3) 0.004(3) -0.001(3)
C2 0.022(4) 0.028(4) 0.029(4) 0.000(3) 0.000(3) 0.001(3)
C3 0.022(4) 0.025(4) 0.028(4) 0.000(3) -0.001(3) -0.004(3)
C4 0.024(4) 0.024(4) 0.027(4) 0.001(3) 0.003(3) -0.001(3)
C5 0.017(4) 0.016(4) 0.018(4) -0.001(3) 0.000(3) 0.001(3)
C6 0.018(4) 0.021(4) 0.019(4) -0.003(3) 0.003(3) -0.001(3)
C7 0.024(4) 0.020(4) 0.023(4) 0.000(3) -0.001(3) 0.000(3)
C8 0.027(5) 0.028(5) 0.027(5) 0.001(3) -0.002(3) -0.002(3)
C9 0.031(5) 0.031(5) 0.031(5) 0.001(3) -0.001(3) 0.000(3)
C10 0.024(4) 0.021(4) 0.024(4) 0.000(3) 0.002(3) -0.001(3)
C11 0.023(5) 0.021(4) 0.027(4) 0.001(3) 0.000(3) -0.002(3)
C12 0.030(5) 0.029(5) 0.029(5) 0.000(3) 0.000(3) -0.001(3)
C13 0.028(5) 0.028(5) 0.028(5) -0.003(3) 0.000(3) 0.001(3)
C14 0.026(4) 0.021(4) 0.024(4) 0.000(3) 0.001(3) -0.002(3)
C15 0.019(4) 0.019(4) 0.020(4) 0.001(3) -0.001(3) -0.002(3)
C16 0.016(4) 0.012(4) 0.016(4) 0.003(3) -0.001(3) 0.002(3)
C17 0.024(4) 0.024(4) 0.027(4) 0.002(3) -0.001(3) -0.002(3)
C18 0.023(5) 0.021(4) 0.025(4) 0.001(3) 0.001(3) 0.001(3)
C19 0.029(5) 0.028(4) 0.030(4) 0.001(3) 0.002(3) -0.002(3)
C20 0.020(4) 0.018(4) 0.021(4) 0.005(3) 0.001(3) 0.002(3)
C21 0.025(7) 0.023(6) 0.025(6) -0.003(5) 0.003(5) 0.003(5)
C22 0.015(4) 0.014(4) 0.019(4) -0.002(3) 0.002(3) 0.000(3)
C23 0.013(4) 0.013(4) 0.020(4) 0.000(3) 0.001(3) 0.000(3)
C24 0.023(5) 0.021(4) 0.025(4) 0.000(3) 0.003(3) -0.005(3)
C25 0.016(4) 0.018(4) 0.019(4) -0.002(3) 0.001(3) -0.005(3)
C26 0.013(3) 0.012(2) 0.017(2) 0.001(2) 0.002(2) -0.004(2)
C27 0.013(3) 0.012(2) 0.017(2) 0.001(2) 0.002(2) -0.004(2)
C28 0.013(4) 0.013(4) 0.018(4) 0.000(3) 0.002(3) -0.002(3)
C29 0.021(5) 0.019(4) 0.024(4) 0.000(3) 0.002(3) 0.000(3)
C30 0.019(5) 0.020(4) 0.024(4) -0.001(3) 0.002(3) 0.001(3)
C31 0.017(4) 0.017(4) 0.022(4) 0.000(3) -0.001(3) -0.003(3)
C32 0.025(6) 0.021(6) 0.025(6) 0.005(5) 0.003(5) 0.003(5)
C33 0.025(5) 0.023(4) 0.023(4) 0.001(3) 0.003(3) 0.001(3)
C34 0.017(4) 0.013(4) 0.018(4) -0.002(3) 0.000(3) -0.002(3)
C35 0.039(5) 0.034(5) 0.034(5) 0.000(3) 0.000(3) 0.003(4)
C36 0.035(5) 0.034(5) 0.034(5) 0.000(3) 0.004(3) 0.003(3)
P1 0.027(2) 0.0228(18) 0.0343(18) -0.0011(17) 0.0027(17) -0.0040(19)
F1 0.028(4) 0.034(4) 0.041(5) -0.003(3) -0.002(4) 0.005(3)
F2 0.031(5) 0.035(4) 0.053(5) -0.015(4) 0.005(4) -0.005(4)
F3 0.036(5) 0.041(4) 0.066(5) -0.015(4) 0.007(4) -0.005(4)
F4 0.050(5) 0.055(5) 0.043(5) 0.005(4) 0.009(4) -0.005(4)
F5 0.022(4) 0.047(5) 0.054(5) -0.007(4) 0.005(4) -0.001(4)
F6 0.037(5) 0.047(5) 0.051(5) 0.013(4) 0.004(4) 0.004(4)
P2 0.0278(18) 0.0308(16) 0.0297(16) -0.001(2) 0.0016(17) 0.001(2)
F7 0.038(5) 0.056(5) 0.049(5) 0.000(4) 0.008(4) -0.010(4)
F8 0.046(5) 0.049(5) 0.049(5) 0.001(4) 0.014(4) -0.009(4)
F9 0.060(6) 0.100(6) 0.065(5) 0.021(6) -0.011(4) -0.013(6)
F10 0.069(6) 0.143(7) 0.072(6) 0.009(6) -0.003(5) 0.005(6)
F11 0.099(7) 0.048(5) 0.082(6) -0.019(4) 0.034(5) -0.005(5)
F12 0.112(7) 0.053(5) 0.084(6) 0.001(5) 0.027(6) 0.013(5)
O1S 0.034(5) 0.037(5) 0.041(6) 0.000(4) -0.003(4) -0.006(4)
C1S 0.044(5) 0.042(5) 0.040(5) -0.001(4) 0.001(4) -0.003(4)
C2S 0.063(8) 0.045(6) 0.046(8) 0.000(6) 0.000(6) -0.013(6)
C3S 0.050(7) 0.052(7) 0.054(8) -0.003(6) -0.003(6) -0.005(6)

loop_
_atom_type_symbol
_atom_type_description
_atom_type_scat_dispersion_real
_atom_type_scat_dispersion_imag
_atom_type_scat_source
C C 0.0181 0.0091 'International Tables Vol C Tables 4.2.6.8 and 6.1.1.4'
H H 0.0000 0.0000 'International Tables Vol C Tables 4.2.6.8 and 6.1.1.4'
N N 0.0311 0.0180 'International Tables Vol C Tables 4.2.6.8 and 6.1.1.4'
O O 0.0492 0.0322 'International Tables Vol C Tables 4.2.6.8 and 6.1.1.4'
F F 0.0727 0.0534 'International Tables Vol C Tables 4.2.6.8 and 6.1.1.4'
P P 0.2955 0.4335 'International Tables Vol C Tables 4.2.6.8 and 6.1.1.4'
Ru Ru 0.0552 3.2960 'International Tables Vol C Tables 4.2.6.8 and 6.1.1.4'

loop_
_geom_angle_atom_site_label_1
_geom_angle_atom_site_label_2
_geom_angle_atom_site_label_3
_geom_angle
N3 Ru1 N4 78.4(4)
N3 Ru1 N1 98.9(4)
N4 Ru1 N1 176.6(4)
N3 Ru1 N2 78.5(4)
N4 Ru1 N2 98.3(5)
N1 Ru1 N2 79.1(5)
N3 Ru1 N5 101.7(4)
N4 Ru1 N5 91.5(4)
N1 Ru1 N5 91.1(4)
N2 Ru1 N5 170.1(5)
N3 Ru1 N6 170.0(5)
N4 Ru1 N6 91.7(4)
N1 Ru1 N6 90.9(4)
N2 Ru1 N6 101.8(4)
N5 Ru1 N6 79.8(4)
C1 N1 C5 119.0(12)
C1 N1 Ru1 127.0(9)
C5 N1 Ru1 113.8(10)
C6 N2 C10 120.2(12)
C6 N2 Ru1 114.7(10)
C10 N2 Ru1 124.2(10)
C11 N3 C15 117.4(12)
C11 N3 Ru1 126.1(10)
C15 N3 Ru1 115.6(9)
C20 N4 C16 118.4(12)
C20 N4 Ru1 126.4(10)
C16 N4 Ru1 114.8(9)
C22 N5 C26 119.5(12)
C22 N5 Ru1 128.9(9)
C26 N5 Ru1 111.4(9)
C31 N6 C27 118.2(12)
C31 N6 Ru1 129.7(9)
C27 N6 Ru1 111.8(8)
C33 O1 C35 110.8(11)
C34 O2 C36 112.0(11)
N1 C1 C2 123.2(14)
N1 C1 H1 118.4
C2 C1 H1 118.4
C1 C2 C3 119.4(15)
C1 C2 H2 120.3
C3 C2 H2 120.3
C4 C3 C2 118.4(15)
C4 C3 H3 120.8
C2 C3 H3 120.8
C3 C4 C5 120.2(14)
C3 C4 H4 119.9
C5 C4 H4 119.9
N1 C5 C4 119.6(14)
N1 C5 C6 115.9(13)
C4 C5 C6 124.5(13)
N2 C6 C7 121.3(14)
N2 C6 C5 116.2(12)
C7 C6 C5 122.4(14)
C8 C7 C6 119.8(14)
C8 C7 H7 120.1
C6 C7 H7 120.1
C7 C8 C9 118.2(14)
C7 C8 H8 120.9
C9 C8 H8 120.9
C10 C9 C8 120.0(15)
C10 C9 H9 120.0
C8 C9 H9 120.0
N2 C10 C9 120.4(14)
N2 C10 H10 119.8
C9 C10 H10 119.8
N3 C11 C12 126.0(14)
N3 C11 H11 117.0
C12 C11 H11 117.0
C11 C12 C13 115.8(15)
C11 C12 H12 122.1
C13 C12 H12 122.1
C14 C13 C12 120.7(15)
C14 C13 H13 119.6
C12 C13 H13 119.6
C13 C14 C15 121.2(15)
C13 C14 H14 119.4
C15 C14 H14 119.4
N3 C15 C14 118.8(14)
N3 C15 C16 115.4(12)
C14 C15 C16 125.8(14)
C17 C16 N4 120.5(13)
C17 C16 C15 124.4(13)
N4 C16 C15 115.1(12)
C16 C17 C18 120.3(14)
C16 C17 H17 119.8
C18 C17 H17 119.8
C17 C18 C19 119.0(15)
C17 C18 H18 120.5
C19 C18 H18 120.5
C20 C19 C18 116.6(15)
C20 C19 H19 121.7
C18 C19 H19 121.7
N4 C20 C19 125.2(14)
N4 C20 H20 117.4
C19 C20 H20 117.4
C22 C21 H21A 109.5
C22 C21 H21B 109.5
H21A C21 H21B 109.5
C22 C21 H21C 109.5
H21A C21 H21C 109.5
H21B C21 H21C 109.5
N5 C22 C23 121.1(13)
N5 C22 C21 121.7(13)
C23 C22 C21 117.1(13)
C24 C23 C22 120.2(14)
C24 C23 H23 119.9
C22 C23 H23 119.9
C23 C24 C25 118.5(14)
C23 C24 H24 120.8
C25 C24 H24 120.8
C26 C25 C24 119.4(13)
C26 C25 C33 119.2(14)
C24 C25 C33 121.5(14)
N5 C26 C25 121.2(13)
N5 C26 C27 118.6(13)
C25 C26 C27 120.1(13)
N6 C27 C28 122.9(13)
N6 C27 C26 118.3(13)
C28 C27 C26 118.8(13)
C29 C28 C27 116.2(13)
C29 C28 C34 122.3(12)
C27 C28 C34 121.4(13)
C30 C29 C28 120.0(14)
C30 C29 H29 120.0
C28 C29 H29 120.0
C29 C30 C31 121.4(15)
C29 C30 H30 119.3
C31 C30 H30 119.3
N6 C31 C30 121.2(13)
N6 C31 C32 120.2(13)
C30 C31 C32 118.6(14)
C31 C32 H32A 109.5
C31 C32 H32B 109.5
H32A C32 H32B 109.5
C31 C32 H32C 109.5
H32A C32 H32C 109.5
H32B C32 H32C 109.5
C34 C33 O1 119.3(14)
C34 C33 C25 124.3(15)
O1 C33 C25 116.5(13)
O2 C34 C33 127.4(15)
O2 C34 C28 116.5(12)
C33 C34 C28 116.0(14)
O1 C35 C36 112.2(13)
O1 C35 H35A 109.2
C36 C35 H35A 109.2
O1 C35 H35B 109.2
C36 C35 H35B 109.2
H35A C35 H35B 107.9
O2 C36 C35 109.2(12)
O2 C36 H36A 109.8
C35 C36 H36A 109.8
O2 C36 H36B 109.8
C35 C36 H36B 109.8
H36A C36 H36B 108.3
F4 P1 F1 89.0(5)
F4 P1 F5 90.8(5)
F1 P1 F5 179.7(6)
F4 P1 F2 90.1(5)
F1 P1 F2 89.0(5)
F5 P1 F2 90.7(5)
F4 P1 F6 178.8(6)
F1 P1 F6 89.9(5)
F5 P1 F6 90.3(5)
F2 P1 F6 90.3(5)
F4 P1 F3 88.9(5)
F1 P1 F3 89.5(5)
F5 P1 F3 90.7(5)
F2 P1 F3 178.3(6)
F6 P1 F3 90.6(5)
F11 P2 F9 91.1(7)
F11 P2 F7 91.2(6)
F9 P2 F7 89.4(5)
F11 P2 F10 90.7(8)
F9 P2 F10 178.2(10)
F7 P2 F10 90.4(6)
F11 P2 F8 90.0(6)
F9 P2 F8 90.6(6)
F7 P2 F8 178.8(7)
F10 P2 F8 89.6(6)
F11 P2 F12 178.8(7)
F9 P2 F12 89.0(7)
F7 P2 F12 90.1(6)
F10 P2 F12 89.2(7)
F8 P2 F12 88.7(6)
O1S C1S C2S 122.6(18)
O1S C1S C3S 122.7(16)
C2S C1S C3S 114.7(16)
C1S C2S H2S1 109.5
C1S C2S H2S2 109.5
H2S1 C2S H2S2 109.5
C1S C2S H2S3 109.5
H2S1 C2S H2S3 109.5
H2S2 C2S H2S3 109.5
C1S C3S H3S1 109.5
C1S C3S H3S2 109.5
H3S1 C3S H3S2 109.5
C1S C3S H3S3 109.5
H3S1 C3S H3S3 109.5
H3S2 C3S H3S3 109.5

loop_
_geom_bond_atom_site_label_1
_geom_bond_atom_site_label_2
_geom_bond_distance
Ru1 N3 2.065(11)
Ru1 N4 2.072(11)
Ru1 N1 2.086(11)
Ru1 N2 2.089(11)
Ru1 N5 2.131(10)
Ru1 N6 2.134(10)
N1 C1 1.319(16)
N1 C5 1.375(16)
N2 C6 1.342(17)
N2 C10 1.358(17)
N3 C11 1.339(16)
N3 C15 1.363(17)
N4 C20 1.289(16)
N4 C16 1.388(16)
N5 C22 1.324(15)
N5 C26 1.378(16)
N6 C31 1.338(16)
N6 C27 1.369(16)
O1 C33 1.398(17)
O1 C35 1.443(15)
O2 C34 1.324(15)
O2 C36 1.432(16)
C1 C2 1.357(18)
C1 H1 0.9500
C2 C3 1.383(18)
C2 H2 0.9500
C3 C4 1.375(19)
C3 H3 0.9500
C4 C5 1.391(19)
C4 H4 0.9500
C5 C6 1.464(19)
C6 C7 1.396(17)
C7 C8 1.375(18)
C7 H7 0.9500
C8 C9 1.406(19)
C8 H8 0.9500
C9 C10 1.386(19)
C9 H9 0.9500
C10 H10 0.9500
C11 C12 1.359(18)
C11 H11 0.9500
C12 C13 1.369(19)
C12 H12 0.9500
C13 C14 1.349(19)
C13 H13 0.9500
C14 C15 1.389(17)
C14 H14 0.9500
C15 C16 1.434(18)
C16 C17 1.379(18)
C17 C18 1.381(19)
C17 H17 0.9500
C18 C19 1.405(18)
C18 H18 0.9500
C19 C20 1.402(19)
C19 H19 0.9500
C20 H20 0.9500
C21 C22 1.523(17)
C21 H21A 0.9800
C21 H21B 0.9800
C21 H21C 0.9800
C22 C23 1.415(18)
C23 C24 1.374(18)
C23 H23 0.9500
C24 C25 1.395(18)
C24 H24 0.9500
C25 C26 1.394(18)
C25 C33 1.412(19)
C26 C27 1.427(15)
C27 C28 1.417(17)
C28 C29 1.397(17)
C28 C34 1.459(18)
C29 C30 1.351(19)
C29 H29 0.9500
C30 C31 1.386(19)
C30 H30 0.9500
C31 C32 1.494(18)
C32 H32A 0.9800
C32 H32B 0.9800
C32 H32C 0.9800
C33 C34 1.372(16)
C35 C36 1.480(17)
C35 H35A 0.9900
C35 H35B 0.9900
C36 H36A 0.9900
C36 H36B 0.9900
P1 F4 1.597(9)
P1 F1 1.598(9)
P1 F5 1.598(9)
P1 F2 1.599(9)
P1 F6 1.601(9)
P1 F3 1.609(9)
P2 F11 1.545(11)
P2 F9 1.566(10)
P2 F7 1.577(10)
P2 F10 1.585(11)
P2 F8 1.587(9)
P2 F12 1.597(12)
O1S C1S 1.213(19)
C1S C2S 1.497(17)
C1S C3S 1.50(2)
C2S H2S1 0.9800
C2S H2S2 0.9800
C2S H2S3 0.9800
C3S H3S1 0.9800
C3S H3S2 0.9800
C3S H3S3 0.9800

loop_
_geom_torsion_atom_site_label_1
_geom_torsion_atom_site_label_2
_geom_torsion_atom_site_label_3
_geom_torsion_atom_site_label_4
_geom_torsion
C5 N1 C1 C2 4.7(19)
Ru1 N1 C1 C2 179.1(10)
N1 C1 C2 C3 -4(2)
C1 C2 C3 C4 2(2)
C2 C3 C4 C5 -2(2)
C1 N1 C5 C4 -3.8(19)
Ru1 N1 C5 C4 -179.0(10)
C1 N1 C5 C6 175.4(12)
Ru1 N1 C5 C6 0.2(15)
C3 C4 C5 N1 2(2)
C3 C4 C5 C6 -176.7(13)
C10 N2 C6 C7 -1(2)
Ru1 N2 C6 C7 -170.3(10)
C10 N2 C6 C5 176.3(12)
Ru1 N2 C6 C5 6.9(15)
N1 C5 C6 N2 -4.8(18)
C4 C5 C6 N2 174.4(12)
N1 C5 C6 C7 172.4(12)
C4 C5 C6 C7 -8(2)
N2 C6 C7 C8 -1(2)
C5 C6 C7 C8 -178.3(13)
C6 C7 C8 C9 2(2)
C7 C8 C9 C10 -1(2)
C6 N2 C10 C9 2(2)
Ru1 N2 C10 C9 170.2(11)
C8 C9 C10 N2 -1(2)
C15 N3 C11 C12 1(2)
Ru1 N3 C11 C12 170.0(11)
N3 C11 C12 C13 1(2)
C11 C12 C13 C14 -2(2)
C12 C13 C14 C15 1(2)
C11 N3 C15 C14 -1.7(19)
Ru1 N3 C15 C14 -171.9(10)
C11 N3 C15 C16 179.1(12)
Ru1 N3 C15 C16 8.9(15)
C13 C14 C15 N3 1(2)
C13 C14 C15 C16 179.7(14)
C20 N4 C16 C17 -3(2)
Ru1 N4 C16 C17 -175.8(10)
C20 N4 C16 C15 177.4(13)
Ru1 N4 C16 C15 4.6(15)
N3 C15 C16 C17 171.6(12)
C14 C15 C16 C17 -8(2)
N3 C15 C16 N4 -8.9(18)
C14 C15 C16 N4 172.0(13)
N4 C16 C17 C18 2(2)
C15 C16 C17 C18 -178.0(13)
C16 C17 C18 C19 -1(2)
C17 C18 C19 C20 1(2)
C16 N4 C20 C19 3(2)
Ru1 N4 C20 C19 174.6(10)
C18 C19 C20 N4 -2(2)
C26 N5 C22 C23 2(2)
Ru1 N5 C22 C23 -171.7(9)
C26 N5 C22 C21 179.0(12)
Ru1 N5 C22 C21 5.7(19)
N5 C22 C23 C24 -4(2)
C21 C22 C23 C24 178.6(12)
C22 C23 C24 C25 3(2)
C23 C24 C25 C26 -1(2)
C23 C24 C25 C33 179.7(13)
C22 N5 C26 C25 1(2)
Ru1 N5 C26 C25 175.3(11)
C22 N5 C26 C27 -176.5(11)
Ru1 N5 C26 C27 -2.0(14)
C24 C25 C26 N5 -1(2)
C33 C25 C26 N5 178.1(12)
C24 C25 C26 C27 176.1(12)
C33 C25 C26 C27 -5(2)
C31 N6 C27 C28 4(2)
Ru1 N6 C27 C28 178.0(10)
C31 N6 C27 C26 -176.2(11)
Ru1 N6 C27 C26 -2.0(14)
N5 C26 C27 N6 2.8(16)
C25 C26 C27 N6 -174.6(14)
N5 C26 C27 C28 -177.2(13)
C25 C26 C27 C28 5.4(17)
N6 C27 C28 C29 -5(2)
C26 C27 C28 C29 174.6(11)
N6 C27 C28 C34 177.6(12)
C26 C27 C28 C34 -2.4(19)
C27 C28 C29 C30 4(2)
C34 C28 C29 C30 -179.0(13)
C28 C29 C30 C31 -1(2)
C27 N6 C31 C30 -1(2)
Ru1 N6 C31 C30 -173.8(10)
C27 N6 C31 C32 177.4(13)
Ru1 N6 C31 C32 4.4(19)
C29 C30 C31 N6 0(2)
C29 C30 C31 C32 -178.6(13)
C35 O1 C33 C34 15.3(18)
C35 O1 C33 C25 -164.8(13)
C26 C25 C33 C34 1(2)
C24 C25 C33 C34 180.0(13)
C26 C25 C33 O1 -179.2(12)
C24 C25 C33 O1 0(2)
C36 O2 C34 C33 14(2)
C36 O2 C34 C28 -166.6(12)
O1 C33 C34 O2 2(2)
C25 C33 C34 O2 -177.9(14)
O1 C33 C34 C28 -177.9(13)
C25 C33 C34 C28 2(2)
C29 C28 C34 O2 2(2)
C27 C28 C34 O2 178.8(12)
C29 C28 C34 C33 -178.1(12)
C27 C28 C34 C33 -1(2)
C33 O1 C35 C36 -47.2(17)
C34 O2 C36 C35 -43.7(16)
O1 C35 C36 O2 63.3(15)
